data_2212763
loop_
_publ_author_name
'Sousa, Alvaro S. de'
'Marques, Helder M.'
'Fernandes, Manuel A.'

_publ_section_title
;
 2-Chloro-<i>N</i>-methylacetamide revisited: a low-temperature study
;
_journal_coeditor_code BG2032
_journal_issue 4
_journal_name_full 'Acta Crystallographica Section E'
_journal_page_first o1642
_journal_page_last o1644
_journal_paper_doi 10.1107/S1600536807009956
_journal_volume 63
_journal_year 2007
_chemical_formula_iupac 'C3 H6 Cl N O'
_chemical_formula_moiety 'C3 H6 Cl N O'
_chemical_formula_sum 'C3 H6 Cl N O'
_chemical_formula_weight 107.54
_chemical_name_systematic
;
2-Chloro-N-methylacetamide
;
_space_group_IT_number 14
_symmetry_cell_setting monoclinic
_symmetry_space_group_name_Hall '-P 2yn'
_symmetry_space_group_name_H-M 'P 1 21/n 1'
_atom_sites_solution_hydrogens geom
_atom_sites_solution_primary direct
_atom_sites_solution_secondary difmap
_audit_creation_method SHELXL-97
_cell_angle_alpha 90.00
_cell_angle_beta 106.103(2)
_cell_angle_gamma 90.00
_cell_formula_units_Z 8
_cell_length_a 5.0911(3)
_cell_length_b 26.5090(17)
_cell_length_c 7.4671(5)
_cell_measurement_reflns_used 2696
_cell_measurement_temperature 173(2)
_cell_measurement_theta_max 28.23
_cell_measurement_theta_min 2.94
_cell_volume 968.22(11)
_computing_cell_refinement 'SAINT (Bruker, 2005)'
_computing_data_collection 'APEX2 (Bruker, 2005)'
_computing_data_reduction SAINT
_computing_molecular_graphics
;
PLATON (Spek, 2003) and SCHAKAL99 (Keller, 1999)
;
_computing_publication_material SHELXL97
_computing_structure_refinement 'SHELXL97 (Sheldrick, 1997)'
_computing_structure_solution 'SHELXS97 (Sheldrick, 1997)'
_diffrn_ambient_temperature 173(2)
_diffrn_measured_fraction_theta_full 1.000
_diffrn_measured_fraction_theta_max 1.000
_diffrn_measurement_device_type 'Bruker APEX2 CCD area-detector'
_diffrn_measurement_method '\f and \w'
_diffrn_radiation_monochromator graphite
_diffrn_radiation_source 'fine-focus sealed tube'
_diffrn_radiation_type MoK\a
_diffrn_radiation_wavelength 0.71073
_diffrn_reflns_av_R_equivalents 0.0612
_diffrn_reflns_av_sigmaI/netI 0.0455
_diffrn_reflns_limit_h_max 6
_diffrn_reflns_limit_h_min -6
_diffrn_reflns_limit_k_max 35
_diffrn_reflns_limit_k_min -33
_diffrn_reflns_limit_l_max 9
_diffrn_reflns_limit_l_min -9
_diffrn_reflns_number 10450
_diffrn_reflns_theta_full 28.00
_diffrn_reflns_theta_max 28.00
_diffrn_reflns_theta_min 1.54
_exptl_absorpt_coefficient_mu 0.635
_exptl_absorpt_correction_type none
_exptl_crystal_colour colourless
_exptl_crystal_density_diffrn 1.475
_exptl_crystal_density_method 'not measured'
_exptl_crystal_description needle
_exptl_crystal_F_000 448
_exptl_crystal_size_max 0.32
_exptl_crystal_size_mid 0.08
_exptl_crystal_size_min 0.07
_refine_diff_density_max 0.399
_refine_diff_density_min -0.265
_refine_ls_extinction_method none
_refine_ls_goodness_of_fit_ref 0.990
_refine_ls_hydrogen_treatment mixed
_refine_ls_matrix_type full
_refine_ls_number_parameters 119
_refine_ls_number_reflns 2338
_refine_ls_number_restraints 0
_refine_ls_restrained_S_all 0.990
_refine_ls_R_factor_all 0.0573
_refine_ls_R_factor_gt 0.0380
_refine_ls_shift/su_max 0.000
_refine_ls_shift/su_mean 0.000
_refine_ls_structure_factor_coef Fsqd
_refine_ls_weighting_details 'calc w=1/[\s^2^(Fo^2^)+(0.0471P)^2^] where P=(Fo^2^+2Fc^2^)/3'
_refine_ls_weighting_scheme calc
_refine_ls_wR_factor_gt 0.0847
_refine_ls_wR_factor_ref 0.0907
_reflns_number_gt 1757
_reflns_number_total 2338
_reflns_threshold_expression I>2\s(I)
_cod_data_source_file bg2032.cif
_cod_data_source_block I
_cod_original_sg_symbol_H-M 'P 21/n'
_cod_database_code 2212763
_cod_database_fobs_code 2212763

loop_
_symmetry_equiv_pos_as_xyz
'x, y, z'
'-x+1/2, y+1/2, -z+1/2'
'-x, -y, -z'
'x-1/2, -y-1/2, z-1/2'

loop_
_atom_site_type_symbol
_atom_site_label
_atom_site_fract_x
_atom_site_fract_y
_atom_site_fract_z
_atom_site_U_iso_or_equiv
_atom_site_adp_type
_atom_site_calc_flag
_atom_site_refinement_flags
_atom_site_occupancy
C C1A 0.7241(4) 0.06179(7) -0.0569(3) 0.0247(4) Uani d . 1
H H1C 0.7838 0.0310 -0.1095 0.030 Uiso calc R 1
H H1D 0.8196 0.0908 -0.0945 0.030 Uiso calc R 1
C C2A 0.8155(4) 0.05780(7) 0.1526(3) 0.0200(4) Uani d . 1
C C3A 0.7112(4) 0.05593(8) 0.4489(3) 0.0301(5) Uani d . 1
H H3A 0.7821 0.0219 0.4844 0.045 Uiso calc R 1
H H3B 0.5520 0.0620 0.4955 0.045 Uiso calc R 1
H H3C 0.8535 0.0808 0.5028 0.045 Uiso calc R 1
N N1A 0.6315(3) 0.06045(6) 0.2480(2) 0.0222(4) Uani d . 1
O O1A 1.0624(3) 0.05209(6) 0.2257(2) 0.0305(3) Uani d . 1
Cl Cl1A 0.36552(9) 0.069495(19) -0.15967(7) 0.02893(14) Uani d . 1
H H1A 0.476(5) 0.0620(8) 0.193(3) 0.028(6) Uiso d . 1
C C1B 0.2556(4) 0.20093(7) -0.1808(3) 0.0248(4) Uani d . 1
H H1E 0.3703 0.1811 -0.2426 0.030 Uiso calc R 1
H H1F 0.2851 0.2370 -0.2033 0.030 Uiso calc R 1
C C2B 0.3550(4) 0.19130(7) 0.0262(3) 0.0211(4) Uani d . 1
C C3B 0.2553(4) 0.17826(8) 0.3214(3) 0.0294(5) Uani d . 1
H H3D 0.4262 0.1590 0.3583 0.044 Uiso calc R 1
H H3E 0.1125 0.1600 0.3598 0.044 Uiso calc R 1
H H3F 0.2833 0.2114 0.3817 0.044 Uiso calc R 1
N N1B 0.1724(3) 0.18466(6) 0.1208(2) 0.0222(4) Uani d . 1
O O1B 0.6031(3) 0.19148(5) 0.0972(2) 0.0291(3) Uani d . 1
Cl Cl1B -0.09421(9) 0.186180(19) -0.29016(7) 0.02920(15) Uani d . 1
H H1B 0.013(4) 0.1874(7) 0.064(3) 0.018(5) Uiso d . 1

loop_
_atom_site_aniso_label
_atom_site_aniso_U_11
_atom_site_aniso_U_22
_atom_site_aniso_U_33
_atom_site_aniso_U_12
_atom_site_aniso_U_13
_atom_site_aniso_U_23
C1A 0.0179(9) 0.0330(11) 0.0249(11) 0.0012(8) 0.0087(8) 0.0004(8)
C2A 0.0168(9) 0.0193(9) 0.0240(10) -0.0008(7) 0.0056(8) 0.0010(7)
C3A 0.0249(10) 0.0433(12) 0.0221(11) 0.0016(9) 0.0066(9) 0.0010(9)
N1A 0.0142(8) 0.0301(9) 0.0210(9) 0.0012(6) 0.0028(7) 0.0006(7)
O1A 0.0142(7) 0.0476(9) 0.0292(8) 0.0020(6) 0.0051(6) 0.0041(7)
Cl1A 0.0189(2) 0.0415(3) 0.0243(3) 0.00423(19) 0.00237(19) -0.0010(2)
C1B 0.0156(9) 0.0342(11) 0.0248(10) -0.0013(8) 0.0058(8) 0.0027(8)
C2B 0.0171(9) 0.0219(9) 0.0237(10) 0.0008(7) 0.0045(8) -0.0029(7)
C3B 0.0249(11) 0.0418(12) 0.0212(10) 0.0005(9) 0.0058(8) -0.0001(9)
N1B 0.0143(8) 0.0317(9) 0.0205(9) 0.0005(6) 0.0044(7) -0.0006(7)
O1B 0.0140(7) 0.0439(9) 0.0288(8) 0.0001(6) 0.0050(6) -0.0030(6)
Cl1B 0.0186(2) 0.0440(3) 0.0229(3) -0.0025(2) 0.00221(19) 0.0002(2)

loop_
_atom_type_symbol
_atom_type_description
_atom_type_scat_dispersion_real
_atom_type_scat_dispersion_imag
_atom_type_scat_source
C C 0.0033 0.0016 'International Tables Vol C Tables 4.2.6.8 and 6.1.1.4'
H H 0.0000 0.0000 'International Tables Vol C Tables 4.2.6.8 and 6.1.1.4'
N N 0.0061 0.0033 'International Tables Vol C Tables 4.2.6.8 and 6.1.1.4'
O O 0.0106 0.0060 'International Tables Vol C Tables 4.2.6.8 and 6.1.1.4'
Cl Cl 0.1484 0.1585 'International Tables Vol C Tables 4.2.6.8 and 6.1.1.4'

loop_
_geom_angle_atom_site_label_1
_geom_angle_atom_site_label_2
_geom_angle_atom_site_label_3
_geom_angle
C2A C1A Cl1A 116.00(12)
C2A C1A H1C 108.3
Cl1A C1A H1C 108.3
C2A C1A H1D 108.3
Cl1A C1A H1D 108.3
H1C C1A H1D 107.4
O1A C2A N1A 123.65(18)
O1A C2A C1A 116.81(15)
N1A C2A C1A 119.54(16)
N1A C3A H3A 109.5
N1A C3A H3B 109.5
H3A C3A H3B 109.5
N1A C3A H3C 109.5
H3A C3A H3C 109.5
H3B C3A H3C 109.5
C2A N1A C3A 121.05(16)
C2A N1A H1A 118.9(17)
C3A N1A H1A 119.8(17)
C2B C1B Cl1B 116.11(13)
C2B C1B H1E 108.3
Cl1B C1B H1E 108.3
C2B C1B H1F 108.3
Cl1B C1B H1F 108.3
H1E C1B H1F 107.4
O1B C2B N1B 124.08(18)
O1B C2B C1B 117.04(16)
N1B C2B C1B 118.86(16)
N1B C3B H3D 109.5
N1B C3B H3E 109.5
H3D C3B H3E 109.5
N1B C3B H3F 109.5
H3D C3B H3F 109.5
H3E C3B H3F 109.5
C2B N1B C3B 121.31(16)
C2B N1B H1B 117.3(14)
C3B N1B H1B 121.1(14)

loop_
_geom_bond_atom_site_label_1
_geom_bond_atom_site_label_2
_geom_bond_distance
C1A C2A 1.508(3)
C1A Cl1A 1.7851(19)
C1A H1C 0.9900
C1A H1D 0.9900
C2A O1A 1.233(2)
C2A N1A 1.326(2)
C3A N1A 1.446(2)
C3A H3A 0.9800
C3A H3B 0.9800
C3A H3C 0.9800
N1A H1A 0.78(2)
C1B C2B 1.509(3)
C1B Cl1B 1.7846(19)
C1B H1E 0.9900
C1B H1F 0.9900
C2B O1B 1.227(2)
C2B N1B 1.326(2)
C3B N1B 1.449(2)
C3B H3D 0.9800
C3B H3E 0.9800
C3B H3F 0.9800
N1B H1B 0.81(2)

loop_
_geom_hbond_atom_site_label_D
_geom_hbond_atom_site_label_H
_geom_hbond_atom_site_label_A
_geom_hbond_site_symmetry_A
_geom_hbond_distance_DH
_geom_hbond_distance_HA
_geom_hbond_distance_DA
_geom_hbond_angle_DHA
_geom_hbond_publ_flag
N1A H1A O1A 1_455 0.78(2) 2.20(2) 2.865(2) 143(2) y
N1B H1B O1B 1_455 0.81(2) 2.17(2) 2.860(2) 143.2(19) y
C1A H1C O1A 3_755 0.99 2.57 3.556(3) 176.00 y
C1B H1F O1B 4_565 0.99 2.43 3.282(2) 144.00 y
C1B H1E Cl1B 1_655 0.99 2.85 3.644(2) 138.00 y

loop_
_geom_torsion_atom_site_label_1
_geom_torsion_atom_site_label_2
_geom_torsion_atom_site_label_3
_geom_torsion_atom_site_label_4
_geom_torsion
_geom_torsion_publ_flag
Cl1A C1A C2A O1A 179.47(14) y
Cl1A C1A C2A N1A -0.4(2) y
O1A C2A N1A C3A -0.9(3) y
C1A C2A N1A C3A 178.96(17) y
Cl1B C1B C2B O1B 165.91(14) y
Cl1B C1B C2B N1B -16.0(2) y
O1B C2B N1B C3B 1.7(3) y
C1B C2B N1B C3B -176.29(18) y

loop_
_cod_related_entry_id
_cod_related_entry_database
_cod_related_entry_code
1 ChemSpider 60139
